data_7063985
loop_
_publ_author_name
'Kammereck, Stefanie'
'Bousrez, Guillaume'
'Renier, Olivier'
'Paterlini, Veronica'
'Smetana, Volodymyr'
'Mudring, Anja-Verena'

_publ_section_title
;
 Crystal chemistry and luminescence properties of tetrabutylphosphonium
 tetrakis(8-quinolinato)lanthanidate [P4444][Ln(Q)4]&#x00B7;2X (X = H2O
 and (CH3)2CO)
;
_journal_issue 38
_journal_name_full 'New Journal of Chemistry'
_journal_page_first 16493
_journal_page_last 16500
_journal_paper_doi 10.1039/D4NJ03697B
_journal_volume 49
_journal_year 2025
_chemical_formula_sum 'C52 H64 N4 O6 P Y'
_chemical_formula_weight 960.95
_space_group_crystal_system orthorhombic
_space_group_IT_number 33
_space_group_name_Hall 'P 2c -2n'
_space_group_name_H-M_alt 'P n a 21'
_atom_sites_solution_hydrogens mixed
_audit_creation_method SHELXL-2014/7
_audit_update_record
;
2024-09-16 deposited with the CCDC.	2025-08-06 downloaded from the CCDC.
;
_cell_angle_alpha 90
_cell_angle_beta 90
_cell_angle_gamma 90
_cell_formula_units_Z 4
_cell_length_a 24.0667(10)
_cell_length_b 18.9289(8)
_cell_length_c 10.6019(4)
_cell_measurement_reflns_used 53805
_cell_measurement_temperature 100(2)
_cell_measurement_theta_max 26.402
_cell_measurement_theta_min 2.312
_cell_volume 4829.8(3)
_computing_structure_refinement 'SHELXL-2014/7 (Sheldrick, 2014)'
_diffrn_ambient_temperature 100(2)
_diffrn_measured_fraction_theta_full 0.979
_diffrn_measured_fraction_theta_max 0.981
_diffrn_measurement_device_type 'Bruker Venture'
_diffrn_radiation_type MoK\a
_diffrn_radiation_wavelength 0.71073
_diffrn_reflns_av_R_equivalents 0.0372
_diffrn_reflns_av_unetI/netI 0.0271
_diffrn_reflns_Laue_measured_fraction_full 0.979
_diffrn_reflns_Laue_measured_fraction_max 0.981
_diffrn_reflns_limit_h_max 30
_diffrn_reflns_limit_h_min -30
_diffrn_reflns_limit_k_max 23
_diffrn_reflns_limit_k_min -23
_diffrn_reflns_limit_l_max 13
_diffrn_reflns_limit_l_min -13
_diffrn_reflns_number 53805
_diffrn_reflns_point_group_measured_fraction_full 0.981
_diffrn_reflns_point_group_measured_fraction_max 0.983
_diffrn_reflns_theta_full 25.242
_diffrn_reflns_theta_max 26.402
_diffrn_reflns_theta_min 2.312
_exptl_absorpt_coefficient_mu 1.294
_exptl_absorpt_correction_T_max 0.94
_exptl_absorpt_correction_T_min 0.84
_exptl_absorpt_correction_type multi-scan
_exptl_absorpt_process_details SADABS
_exptl_crystal_density_diffrn 1.322
_exptl_crystal_description 'irregular fragment'
_exptl_crystal_F_000 2024
_exptl_crystal_size_max 0.200
_exptl_crystal_size_mid 0.100
_exptl_crystal_size_min 0.040
_refine_diff_density_max 0.550
_refine_diff_density_min -0.481
_refine_diff_density_rms 0.041
_refine_ls_abs_structure_details
;
 Refined as an inversion twin.
;
_refine_ls_abs_structure_Flack 0.553(6)
_refine_ls_extinction_method none
_refine_ls_goodness_of_fit_ref 1.040
_refine_ls_hydrogen_treatment mixed
_refine_ls_matrix_type full
_refine_ls_number_parameters 628
_refine_ls_number_reflns 9727
_refine_ls_number_restraints 15
_refine_ls_restrained_S_all 1.041
_refine_ls_R_factor_all 0.0368
_refine_ls_R_factor_gt 0.0301
_refine_ls_shift/su_max 0.001
_refine_ls_shift/su_mean 0.000
_refine_ls_structure_factor_coef Fsqd
_refine_ls_weighting_details 'w=1/[\s^2^(Fo^2^)+(0.0364P)^2^+1.9579P] where P=(Fo^2^+2Fc^2^)/3'
_refine_ls_weighting_scheme calc
_refine_ls_wR_factor_gt 0.0716
_refine_ls_wR_factor_ref 0.0746
_reflns_Friedel_coverage 0.896
_reflns_Friedel_fraction_full 0.983
_reflns_Friedel_fraction_max 0.984
_reflns_number_gt 8738
_reflns_number_total 9727
_reflns_threshold_expression 'I > 2\s(I)'
_cod_data_source_file d4nj03697b2.cif
_cod_data_source_block Y
_cod_depositor_comments
;
The following automatic conversions were performed:

data item '_exptl_absorpt_correction_type' value 'Multi-scan' was
changed to 'multi-scan' in accordance with the
/home/data/users/saulius/crontab/automatic-downloads/rss-feeds/RSC/lib/dictionaries/cif_core.dic
dictionary named 'cif_core.dic' version 2.4.2 last updated on
2011-04-26.

Automatic conversion script
Id: cif_fix_values 8170 2020-07-09 18:12:32Z antanas 

 Adding full bibliography for 7063983--7063989.cif.
;
_cod_database_code 7063985
_shelx_shelxl_version_number 2014/7
_shelx_space_group_comment
;
The symmetry employed for this shelxl refinement is uniquely defined
by the following loop, which should always be used as a source of
symmetry information in preference to the above space-group names.
They are only intended as comments.
;
_shelx_estimated_absorpt_t_min 0.782
_shelx_estimated_absorpt_t_max 0.950

loop_
_space_group_symop_operation_xyz
'x, y, z'
'-x, -y, z+1/2'
'-x+1/2, y+1/2, z+1/2'
'x+1/2, -y+1/2, z'

loop_
_atom_site_label
_atom_site_type_symbol
_atom_site_fract_x
_atom_site_fract_y
_atom_site_fract_z
_atom_site_U_iso_or_equiv
_atom_site_adp_type
_atom_site_occupancy
_atom_site_site_symmetry_order
_atom_site_calc_flag
_atom_site_refinement_flags_posn
_atom_site_refinement_flags_adp
_atom_site_refinement_flags_occupancy
_atom_site_disorder_assembly
_atom_site_disorder_group
Y1 Y 0.31078(2) -0.25135(2) 0.38572(6) 0.01907(8) Uani 1 1 d . . . . .
O5 O 0.37017(9) -0.16592(13) 0.3155(2) 0.0245(5) Uani 1 1 d D . . . .
N3 N 0.26187(11) -0.36570(15) 0.3271(3) 0.0230(6) Uani 1 1 d . . . . .
N1 N 0.35740(11) -0.18190(15) 0.5664(3) 0.0227(6) Uani 1 1 d . . . . .
C22 C 0.42497(13) -0.41578(18) 0.1731(4) 0.0258(8) Uani 1 1 d . . . . .
N2 N 0.36466(10) -0.31455(15) 0.2110(3) 0.0213(6) Uani 1 1 d . . . . .
C51 C 0.37345(15) -0.1425(2) 0.7788(4) 0.0295(8) Uani 1 1 d . . . . .
H51 H 0.3657 -0.1480 0.8661 0.035 Uiso 1 1 calc R U . . .
C47 C 0.45785(15) -0.0220(2) 0.4302(4) 0.0378(10) Uani 1 1 d . . . . .
H47 H 0.4806 0.0145 0.3969 0.045 Uiso 1 1 calc R U . . .
C17 C 0.39706(12) -0.36842(18) 0.2552(3) 0.0227(7) Uani 1 1 d . . . . .
C46 C 0.43062(14) -0.06818(19) 0.3457(4) 0.0314(8) Uani 1 1 d . . . . .
H46 H 0.4358 -0.0624 0.2575 0.038 Uiso 1 1 calc R U . . .
C49 C 0.41817(14) -0.0814(2) 0.6082(4) 0.0285(8) Uani 1 1 d . . . . .
C19 C 0.43204(13) -0.43155(19) 0.4368(4) 0.0272(8) Uani 1 1 d . . . . .
H19 H 0.4353 -0.4378 0.5254 0.033 Uiso 1 1 calc R U . . .
C52 C 0.34964(13) -0.18835(19) 0.6888(3) 0.0258(7) Uani 1 1 d . . . . .
H52 H 0.3268 -0.2259 0.7180 0.031 Uiso 1 1 calc R U . . .
C24 C 0.38335(14) -0.3533(2) -0.0008(4) 0.0288(8) Uani 1 1 d . . . . .
H24 H 0.3768 -0.3476 -0.0886 0.035 Uiso 1 1 calc R U . . .
C44 C 0.39073(13) -0.12819(18) 0.5242(3) 0.0219(7) Uani 1 1 d . . . . .
C48 C 0.45268(15) -0.0279(2) 0.5562(5) 0.0381(10) Uani 1 1 d . . . . .
H48 H 0.4721 0.0036 0.6103 0.046 Uiso 1 1 calc R U . . .
C20 C 0.45940(14) -0.47816(19) 0.3546(4) 0.0328(9) Uani 1 1 d . . . . .
H20 H 0.4807 -0.5156 0.3895 0.039 Uiso 1 1 calc R U . . .
C26 C 0.23312(12) -0.36177(18) 0.2159(3) 0.0225(7) Uani 1 1 d . . . . .
C21 C 0.45659(15) -0.4718(2) 0.2255(4) 0.0327(9) Uani 1 1 d . . . . .
H21 H 0.4755 -0.5043 0.1724 0.039 Uiso 1 1 calc R U . . .
C23 C 0.41697(14) -0.4059(2) 0.0429(4) 0.0319(8) Uani 1 1 d . . . . .
H23 H 0.4352 -0.4362 -0.0154 0.038 Uiso 1 1 calc R U . . .
C33 C 0.24101(14) -0.48992(19) 0.3353(4) 0.0321(8) Uani 1 1 d . . . . .
H33 H 0.2442 -0.5334 0.3795 0.039 Uiso 1 1 calc R U . . .
C25 C 0.35880(13) -0.30803(19) 0.0873(3) 0.0251(7) Uani 1 1 d . . . . .
H25 H 0.3366 -0.2703 0.0566 0.030 Uiso 1 1 calc R U . . .
C50 C 0.40774(14) -0.0903(2) 0.7377(3) 0.0290(8) Uani 1 1 d . . . . .
H50 H 0.4248 -0.0596 0.7970 0.035 Uiso 1 1 calc R U . . .
C32 C 0.21330(14) -0.48660(19) 0.2238(4) 0.0321(8) Uani 1 1 d . . . . .
H32 H 0.1976 -0.5282 0.1884 0.038 Uiso 1 1 calc R U . . .
C34 C 0.26513(13) -0.42745(17) 0.3846(4) 0.0284(7) Uani 1 1 d . . . . .
H34 H 0.2845 -0.4301 0.4625 0.034 Uiso 1 1 calc DR U . . .
C31 C 0.20786(13) -0.42139(18) 0.1607(3) 0.0263(7) Uani 1 1 d . . . . .
C18 C 0.40007(12) -0.37597(16) 0.3893(4) 0.0224(6) Uani 1 1 d . . . . .
C45 C 0.39656(12) -0.12175(16) 0.3894(4) 0.0237(6) Uani 1 1 d . . . . .
O6 O 0.37266(9) -0.33144(13) 0.4618(2) 0.0247(5) Uani 1 1 d D . . . .
O4 O 0.25332(10) -0.27145(14) 0.5516(2) 0.0261(5) Uani 1 1 d D . . . .
O3 O 0.25398(10) -0.23896(12) 0.2152(2) 0.0233(5) Uani 1 1 d D . . . .
C36 C 0.22248(14) -0.2212(2) 0.6018(3) 0.0250(7) Uani 1 1 d . . . . .
C28 C 0.20214(14) -0.2880(2) 0.0449(3) 0.0280(8) Uani 1 1 d . . . . .
H28 H 0.1997 -0.2436 0.0035 0.034 Uiso 1 1 calc R U . . .
C37 C 0.19138(14) -0.2307(2) 0.7103(4) 0.0333(9) Uani 1 1 d . . . . .
H37 H 0.1922 -0.2751 0.7519 0.040 Uiso 1 1 calc R U . . .
C27 C 0.23029(12) -0.29272(19) 0.1589(3) 0.0231(7) Uani 1 1 d . . . . .
C29 C 0.17707(14) -0.3476(2) -0.0106(3) 0.0335(8) Uani 1 1 d . . . . .
H29 H 0.1581 -0.3422 -0.0886 0.040 Uiso 1 1 calc R U . . .
N4 N 0.25239(11) -0.14418(15) 0.4370(3) 0.0238(6) Uani 1 1 d . . . . .
C30 C 0.17917(15) -0.4130(2) 0.0442(3) 0.0339(8) Uani 1 1 d . . . . .
H30 H 0.1617 -0.4523 0.0050 0.041 Uiso 1 1 calc R U . . .
C43 C 0.25131(13) -0.08239(17) 0.3798(4) 0.0287(7) Uani 1 1 d . . . . .
H43 H 0.2735 -0.0761 0.3066 0.034 Uiso 1 1 calc DR U . . .
C35 C 0.22024(13) -0.15318(19) 0.5425(3) 0.0244(7) Uani 1 1 d . . . . .
C40 C 0.18674(14) -0.0988(2) 0.5932(4) 0.0310(8) Uani 1 1 d . . . . .
C41 C 0.18751(15) -0.0337(2) 0.5281(4) 0.0384(9) Uani 1 1 d . . . . .
H41 H 0.1659 0.0047 0.5585 0.046 Uiso 1 1 calc R U . . .
C38 C 0.15879(15) -0.1764(2) 0.7599(3) 0.0362(9) Uani 1 1 d . . . . .
H38 H 0.1379 -0.1849 0.8344 0.043 Uiso 1 1 calc R U . . .
C42 C 0.21887(16) -0.0252(2) 0.4221(4) 0.0389(10) Uani 1 1 d . . . . .
H42 H 0.2188 0.0183 0.3776 0.047 Uiso 1 1 calc R U . . .
C39 C 0.15595(14) -0.1109(2) 0.7040(4) 0.0363(9) Uani 1 1 d . . . . .
H39 H 0.1336 -0.0746 0.7394 0.044 Uiso 1 1 calc R U . . .
P1 P 0.56875(4) -0.23228(6) 0.34245(9) 0.0360(2) Uani 1 1 d . . . . .
C15 C 0.48109(15) -0.2856(2) 0.6612(4) 0.0377(9) Uani 1 1 d . . . . .
H15A H 0.4443 -0.2964 0.6240 0.045 Uiso 1 1 calc R U . . .
H15B H 0.4800 -0.2366 0.6936 0.045 Uiso 1 1 calc R U . . .
C5 C 0.54749(14) -0.1848(2) 0.2038(3) 0.0317(8) Uani 1 1 d . . . . .
H5A H 0.5403 -0.1351 0.2277 0.038 Uiso 1 1 calc R U . . .
H5B H 0.5787 -0.1849 0.1431 0.038 Uiso 1 1 calc R U . . .
C16 C 0.49207(17) -0.3360(2) 0.7702(4) 0.0422(10) Uani 1 1 d . . . . .
H16A H 0.4687 -0.3230 0.8421 0.063 Uiso 1 1 calc R U . . .
H16B H 0.5313 -0.3331 0.7947 0.063 Uiso 1 1 calc R U . . .
H16C H 0.4834 -0.3844 0.7439 0.063 Uiso 1 1 calc R U . . .
C7 C 0.48098(15) -0.1711(2) 0.0186(4) 0.0374(9) Uani 1 1 d . . . . .
H7A H 0.4479 -0.1926 -0.0216 0.045 Uiso 1 1 calc R U . . .
H7B H 0.4710 -0.1224 0.0439 0.045 Uiso 1 1 calc R U . . .
C13 C 0.51105(15) -0.2455(2) 0.4455(4) 0.0380(9) Uani 1 1 d . . . . .
H13A H 0.4975 -0.1990 0.4749 0.046 Uiso 1 1 calc R U . . .
H13B H 0.4806 -0.2683 0.3977 0.046 Uiso 1 1 calc R U . . .
C8 C 0.52733(16) -0.1679(2) -0.0768(4) 0.0402(9) Uani 1 1 d . . . . .
H8A H 0.5131 -0.1484 -0.1562 0.060 Uiso 1 1 calc R U . . .
H8B H 0.5418 -0.2156 -0.0915 0.060 Uiso 1 1 calc R U . . .
H8C H 0.5572 -0.1376 -0.0447 0.060 Uiso 1 1 calc R U . . .
C14 C 0.52512(16) -0.2911(2) 0.5600(4) 0.0371(9) Uani 1 1 d . . . . .
H14A H 0.5287 -0.3410 0.5332 0.044 Uiso 1 1 calc R U . . .
H14B H 0.5613 -0.2759 0.5951 0.044 Uiso 1 1 calc R U . . .
C6 C 0.49581(16) -0.2137(2) 0.1369(4) 0.0383(9) Uani 1 1 d . . . . .
H6A H 0.4640 -0.2126 0.1961 0.046 Uiso 1 1 calc R U . . .
H6B H 0.5024 -0.2635 0.1129 0.046 Uiso 1 1 calc R U . . .
C9A C 0.6172(2) -0.1688(4) 0.4277(6) 0.0351(15) Uani 0.707(5) 1 d . . P A 1
H9AA H 0.6385 -0.1951 0.4923 0.042 Uiso 0.707(5) 1 calc R U P A 1
H9AB H 0.6440 -0.1489 0.3664 0.042 Uiso 0.707(5) 1 calc R U P A 1
C10A C 0.5854(2) -0.1077(4) 0.4920(7) 0.0491(15) Uani 0.707(5) 1 d . . P A 1
H10A H 0.5568 -0.0902 0.4326 0.059 Uiso 0.707(5) 1 calc R U P A 1
H10B H 0.5657 -0.1269 0.5665 0.059 Uiso 0.707(5) 1 calc R U P A 1
C11A C 0.6194(3) -0.0472(4) 0.5333(7) 0.0540(17) Uani 0.707(5) 1 d . . P A 1
H11A H 0.5944 -0.0095 0.5645 0.065 Uiso 0.707(5) 1 calc R U P A 1
H11B H 0.6398 -0.0282 0.4597 0.065 Uiso 0.707(5) 1 calc R U P A 1
C12A C 0.6615(3) -0.0655(4) 0.6377(6) 0.0597(19) Uani 0.707(5) 1 d . . P A 1
H12A H 0.6825 -0.0231 0.6606 0.072 Uiso 0.707(5) 1 calc R U P A 1
H12B H 0.6416 -0.0832 0.7120 0.072 Uiso 0.707(5) 1 calc R U P A 1
H12C H 0.6870 -0.1019 0.6070 0.072 Uiso 0.707(5) 1 calc R U P A 1
C1C C 0.6254(5) -0.2081(9) 0.4187(14) 0.0351(15) Uani 0.293(5) 1 d . . P A 2
H1CA H 0.6592 -0.2171 0.3680 0.042 Uiso 0.293(5) 1 calc R U P A 2
H1CB H 0.6287 -0.2328 0.5007 0.042 Uiso 0.293(5) 1 calc R U P A 2
C2C C 0.6136(7) -0.1147(10) 0.4399(17) 0.0491(15) Uani 0.293(5) 1 d . . P A 2
H2CA H 0.6321 -0.0866 0.3735 0.059 Uiso 0.293(5) 1 calc R U P A 2
H2CB H 0.5734 -0.1034 0.4413 0.059 Uiso 0.293(5) 1 calc R U P A 2
C4C C 0.6302(9) -0.0353(11) 0.5762(18) 0.0597(19) Uani 0.293(5) 1 d . . P A 2
H4CA H 0.6443 -0.0150 0.6550 0.072 Uiso 0.293(5) 1 calc R U P A 2
H4CB H 0.6480 -0.0119 0.5044 0.072 Uiso 0.293(5) 1 calc R U P A 2
H4CC H 0.5899 -0.0284 0.5715 0.072 Uiso 0.293(5) 1 calc R U P A 2
C3C C 0.6414(7) -0.1026(9) 0.5733(14) 0.0540(17) Uani 0.293(5) 1 d . . P A 2
H3C H 0.6227 -0.1293 0.6416 0.065 Uiso 0.293(5) 1 calc R U P A 2
H3D H 0.6818 -0.1126 0.5734 0.065 Uiso 0.293(5) 1 calc R U P A 2
C1A C 0.6108(2) -0.3046(3) 0.3000(5) 0.0269(17) Uani 0.614(10) 1 d . . P A 1
H1E H 0.6432 -0.2874 0.2514 0.032 Uiso 0.614(10) 1 calc R U P A 1
H1F H 0.6249 -0.3279 0.3773 0.032 Uiso 0.614(10) 1 calc R U P A 1
C2A C 0.5787(3) -0.3581(3) 0.2211(8) 0.039(2) Uani 0.614(10) 1 d . . P A 1
H2AA H 0.5666 -0.3351 0.1417 0.047 Uiso 0.614(10) 1 calc R U P A 1
H2AB H 0.5450 -0.3725 0.2678 0.047 Uiso 0.614(10) 1 calc R U P A 1
C1B C 0.5739(4) -0.3319(5) 0.3049(8) 0.024(3) Uani 0.386(10) 1 d . . P A 2
H1BA H 0.5846 -0.3582 0.3819 0.028 Uiso 0.386(10) 1 calc R U P A 2
H1BB H 0.5373 -0.3497 0.2763 0.028 Uiso 0.386(10) 1 calc R U P A 2
C2B C 0.6169(4) -0.3438(5) 0.2028(9) 0.030(3) Uani 0.386(10) 1 d . . P A 2
H2E H 0.6543 -0.3284 0.2300 0.036 Uiso 0.386(10) 1 calc DR U P A 2
H2F H 0.6068 -0.3192 0.1236 0.036 Uiso 0.386(10) 1 calc R U P A 2
C4 C 0.6627(2) -0.4300(3) 0.1007(7) 0.086(2) Uani 1 1 d . . . . .
H4A H 0.6649 -0.4775 0.0642 0.129 Uiso 1 1 calc R U . . .
H4B H 0.6968 -0.4200 0.1480 0.129 Uiso 1 1 calc DR U . . .
H4C H 0.6584 -0.3952 0.0330 0.129 Uiso 1 1 calc R U . . .
C3 C 0.61357(19) -0.4258(2) 0.1880(7) 0.0710(18) Uani 1 1 d . . . . .
H3A H 0.6267 -0.4447 0.2698 0.085 Uiso 1 1 calc R U . A 1
H3B H 0.5864 -0.4606 0.1554 0.085 Uiso 1 1 calc R U . A 1
O1 O 0.32180(12) -0.37317(16) 0.6950(3) 0.0421(7) Uani 1 1 d D . . . .
H1A H 0.2947(14) -0.349(2) 0.663(4) 0.063 Uiso 1 1 d D U . . .
H1B H 0.3489(11) -0.370(2) 0.640(2) 0.063 Uiso 1 1 d D U . . .
O2 O 0.31737(11) -0.13176(16) 0.0804(3) 0.0370(7) Uani 1 1 d D . . . .
H2A H 0.2869(12) -0.158(2) 0.102(4) 0.056 Uiso 1 1 d D U . . .
H2B H 0.3409(10) -0.135(2) 0.141(2) 0.056 Uiso 1 1 d D U . . .

loop_
_atom_site_aniso_label
_atom_site_aniso_U_11
_atom_site_aniso_U_22
_atom_site_aniso_U_33
_atom_site_aniso_U_23
_atom_site_aniso_U_13
_atom_site_aniso_U_12
Y1 0.01992(12) 0.01853(13) 0.01875(12) 0.00023(10) -0.00088(16) 0.00043(13)
O5 0.0263(12) 0.0266(14) 0.0204(13) 0.0001(10) -0.0011(9) -0.0039(10)
N3 0.0209(13) 0.0243(15) 0.0239(15) -0.0001(12) 0.0032(11) -0.0011(11)
N1 0.0225(13) 0.0203(15) 0.0254(16) 0.0006(12) -0.0035(11) 0.0049(11)
C22 0.0177(15) 0.0253(19) 0.034(2) -0.0028(15) 0.0049(14) -0.0048(13)
N2 0.0180(12) 0.0230(15) 0.0228(15) -0.0004(12) 0.0011(11) -0.0014(11)
C51 0.0274(17) 0.035(2) 0.0263(18) -0.0038(15) -0.0095(14) 0.0117(15)
C47 0.0272(18) 0.029(2) 0.057(3) -0.0081(18) 0.0086(18) -0.0101(16)
C17 0.0139(15) 0.0193(18) 0.035(2) 0.0016(14) 0.0000(13) -0.0033(12)
C46 0.0283(18) 0.030(2) 0.036(2) 0.0000(17) 0.0044(15) -0.0018(15)
C49 0.0190(16) 0.0261(19) 0.040(2) -0.0084(16) -0.0032(15) 0.0061(14)
C19 0.0214(16) 0.024(2) 0.0361(19) 0.0016(16) -0.0075(14) 0.0011(14)
C52 0.0255(16) 0.0290(19) 0.0230(18) 0.0012(14) -0.0053(13) 0.0055(14)
C24 0.0280(17) 0.032(2) 0.0260(18) -0.0001(15) 0.0061(14) -0.0061(15)
C44 0.0170(14) 0.0208(18) 0.0279(18) -0.0049(14) -0.0035(13) 0.0059(12)
C48 0.0269(18) 0.032(2) 0.055(3) -0.017(2) -0.0012(19) -0.0046(16)
C20 0.0259(17) 0.0237(18) 0.049(3) 0.0013(16) -0.0062(16) 0.0051(15)
C26 0.0175(14) 0.0266(18) 0.0234(17) 0.0002(14) 0.0054(13) -0.0019(12)
C21 0.0246(17) 0.028(2) 0.046(2) -0.0047(18) 0.0046(17) 0.0045(15)
C23 0.0270(17) 0.028(2) 0.040(2) -0.0061(17) 0.0132(16) -0.0018(15)
C33 0.0339(18) 0.0265(18) 0.0359(18) 0.0020(15) 0.0060(16) -0.0053(15)
C25 0.0227(16) 0.0251(18) 0.0275(18) 0.0020(14) 0.0047(13) -0.0014(14)
C50 0.0231(16) 0.035(2) 0.0292(19) -0.0115(16) -0.0103(14) 0.0080(15)
C32 0.0284(18) 0.0273(18) 0.040(2) -0.0036(16) 0.0050(16) -0.0107(14)
C34 0.0272(15) 0.0282(17) 0.0298(17) 0.0030(17) 0.0004(16) -0.0016(13)
C31 0.0198(15) 0.0308(19) 0.0285(18) -0.0031(15) 0.0038(13) -0.0063(14)
C18 0.0175(13) 0.0195(15) 0.0303(16) 0.0002(18) -0.0033(16) -0.0033(11)
C45 0.0174(14) 0.0221(16) 0.0316(17) -0.0002(19) -0.0018(16) 0.0032(11)
O6 0.0241(12) 0.0234(13) 0.0266(14) 0.0006(10) -0.0035(10) 0.0038(10)
O4 0.0297(12) 0.0224(12) 0.0263(13) 0.0012(12) 0.0051(11) 0.0007(11)
O3 0.0245(12) 0.0229(13) 0.0223(13) -0.0001(10) -0.0025(10) 0.0012(10)
C36 0.0226(16) 0.0296(19) 0.0229(17) -0.0022(14) -0.0013(13) -0.0013(14)
C28 0.0254(16) 0.036(2) 0.0227(16) 0.0036(15) 0.0015(14) -0.0021(14)
C37 0.0291(19) 0.045(2) 0.0260(19) -0.0019(17) 0.0029(14) 0.0003(15)
C27 0.0158(14) 0.0300(19) 0.0234(17) -0.0021(14) 0.0021(13) -0.0002(13)
C29 0.0259(17) 0.049(2) 0.0257(18) -0.0021(17) -0.0040(14) -0.0098(16)
N4 0.0228(13) 0.0261(15) 0.0226(14) -0.0020(12) -0.0045(11) 0.0010(11)
C30 0.0280(17) 0.044(2) 0.0294(19) -0.0063(17) 0.0003(15) -0.0142(16)
C43 0.0308(16) 0.0270(17) 0.0283(18) 0.0013(16) -0.0065(17) 0.0050(13)
C35 0.0179(14) 0.0320(19) 0.0232(17) -0.0074(14) -0.0052(13) 0.0023(13)
C40 0.0229(17) 0.034(2) 0.036(2) -0.0044(16) -0.0069(14) 0.0056(15)
C41 0.039(2) 0.034(2) 0.043(2) -0.0078(17) -0.0032(17) 0.0151(16)
C38 0.0229(17) 0.059(3) 0.0273(19) -0.0044(17) 0.0009(13) 0.0032(17)
C42 0.044(2) 0.028(2) 0.045(2) 0.0019(16) -0.0106(18) 0.0098(17)
C39 0.0258(17) 0.050(2) 0.033(2) -0.0127(18) -0.0006(15) 0.0113(16)
P1 0.0348(5) 0.0488(6) 0.0243(4) -0.0050(4) -0.0069(4) 0.0212(4)
C15 0.0258(17) 0.032(2) 0.055(3) 0.0067(18) -0.0075(17) -0.0012(15)
C5 0.0294(17) 0.039(2) 0.0272(18) -0.0003(15) -0.0081(14) 0.0075(16)
C16 0.035(2) 0.039(2) 0.053(3) 0.0135(19) 0.0081(18) 0.0000(17)
C7 0.0301(18) 0.045(2) 0.037(2) 0.0042(18) -0.0142(16) -0.0007(16)
C13 0.0257(18) 0.038(2) 0.050(2) 0.0153(18) -0.0135(16) -0.0081(15)
C8 0.040(2) 0.044(2) 0.037(2) 0.0002(16) -0.0093(16) 0.0032(17)
C14 0.038(2) 0.030(2) 0.043(2) 0.0083(17) -0.0115(18) 0.0004(16)
C6 0.0279(18) 0.049(2) 0.037(2) 0.0084(18) -0.0072(16) -0.0022(17)
C9A 0.011(2) 0.058(5) 0.036(2) 0.011(3) -0.0007(18) 0.003(3)
C10A 0.038(3) 0.058(4) 0.052(4) -0.022(3) -0.003(3) 0.011(3)
C11A 0.052(4) 0.072(5) 0.038(4) -0.019(3) -0.019(3) -0.013(3)
C12A 0.076(5) 0.066(5) 0.037(4) -0.015(3) -0.011(3) -0.006(4)
C1C 0.011(2) 0.058(5) 0.036(2) 0.011(3) -0.0007(18) 0.003(3)
C2C 0.038(3) 0.058(4) 0.052(4) -0.022(3) -0.003(3) 0.011(3)
C4C 0.076(5) 0.066(5) 0.037(4) -0.015(3) -0.011(3) -0.006(4)
C3C 0.052(4) 0.072(5) 0.038(4) -0.019(3) -0.019(3) -0.013(3)
C1A 0.021(3) 0.028(3) 0.032(3) 0.003(2) -0.002(2) 0.000(3)
C2A 0.033(4) 0.030(4) 0.055(5) 0.002(3) -0.009(3) 0.000(3)
C1B 0.033(6) 0.017(5) 0.021(5) 0.001(3) 0.001(4) 0.004(4)
C2B 0.026(5) 0.025(5) 0.038(5) 0.001(4) 0.010(4) 0.000(4)
C4 0.047(3) 0.056(3) 0.155(7) 0.038(4) -0.023(4) -0.010(3)
C3 0.050(3) 0.034(2) 0.129(5) -0.035(3) -0.038(3) 0.007(2)
O1 0.0540(17) 0.0371(17) 0.0350(16) 0.0070(14) 0.0014(14) 0.0056(13)
O2 0.0478(16) 0.0372(16) 0.0262(15) 0.0069(12) -0.0020(12) -0.0046(13)

loop_
_atom_type_symbol
_atom_type_description
_atom_type_scat_dispersion_real
_atom_type_scat_dispersion_imag
_atom_type_scat_source
C C 0.0033 0.0016 'International Tables Vol C Tables 4.2.6.8 and 6.1.1.4'
H H 0.0000 0.0000 'International Tables Vol C Tables 4.2.6.8 and 6.1.1.4'
Y Y -2.7962 3.5667 'International Tables Vol C Tables 4.2.6.8 and 6.1.1.4'
N N 0.0061 0.0033 'International Tables Vol C Tables 4.2.6.8 and 6.1.1.4'
O O 0.0106 0.0060 'International Tables Vol C Tables 4.2.6.8 and 6.1.1.4'
P P 0.1023 0.0942 'International Tables Vol C Tables 4.2.6.8 and 6.1.1.4'

loop_
_geom_angle_atom_site_label_1
_geom_angle_atom_site_label_2
_geom_angle_atom_site_label_3
_geom_angle
_geom_angle_site_symmetry_1
_geom_angle_site_symmetry_3
_geom_angle_publ_flag
O4 Y1 O6 90.70(9) . . ?
O4 Y1 O3 105.46(7) . . ?
O6 Y1 O3 138.02(9) . . ?
O4 Y1 O5 138.84(9) . . ?
O6 Y1 O5 100.26(7) . . ?
O3 Y1 O5 92.52(8) . . ?
O4 Y1 N4 68.22(9) . . ?
O6 Y1 N4 145.42(10) . . ?
O3 Y1 N4 75.78(9) . . ?
O5 Y1 N4 81.35(9) . . ?
O4 Y1 N3 76.39(9) . . ?
O6 Y1 N3 79.76(9) . . ?
O3 Y1 N3 67.40(9) . . ?
O5 Y1 N3 144.45(10) . . ?
N4 Y1 N3 118.61(8) . . ?
O4 Y1 N2 142.34(9) . . ?
O6 Y1 N2 67.25(9) . . ?
O3 Y1 N2 77.15(9) . . ?
O5 Y1 N2 77.16(9) . . ?
N4 Y1 N2 144.40(10) . . ?
N3 Y1 N2 70.08(9) . . ?
O4 Y1 N1 76.99(9) . . ?
O6 Y1 N1 77.96(9) . . ?
O3 Y1 N1 142.90(9) . . ?
O5 Y1 N1 66.98(9) . . ?
N4 Y1 N1 70.92(9) . . ?
N3 Y1 N1 144.79(10) . . ?
N2 Y1 N1 123.75(7) . . ?
C45 O5 Y1 124.1(2) . . ?
C34 N3 C26 118.4(3) . . ?
C34 N3 Y1 127.8(2) . . ?
C26 N3 Y1 113.5(2) . . ?
C52 N1 C44 118.3(3) . . ?
C52 N1 Y1 128.5(2) . . ?
C44 N1 Y1 113.0(2) . . ?
C23 C22 C21 123.9(4) . . ?
C23 C22 C17 117.0(3) . . ?
C21 C22 C17 119.1(4) . . ?
C25 N2 C17 118.1(3) . . ?
C25 N2 Y1 128.3(2) . . ?
C17 N2 Y1 112.9(2) . . ?
C50 C51 C52 118.5(3) . . ?
C50 C51 H51 120.8 . . ?
C52 C51 H51 120.8 . . ?
C48 C47 C46 122.3(4) . . ?
C48 C47 H47 118.8 . . ?
C46 C47 H47 118.8 . . ?
N2 C17 C22 122.0(3) . . ?
N2 C17 C18 116.4(3) . . ?
C22 C17 C18 121.5(3) . . ?
C45 C46 C47 121.1(4) . . ?
C45 C46 H46 119.5 . . ?
C47 C46 H46 119.5 . . ?
C50 C49 C44 117.1(3) . . ?
C50 C49 C48 124.6(4) . . ?
C44 C49 C48 118.3(4) . . ?
C18 C19 C20 120.5(4) . . ?
C18 C19 H19 119.7 . . ?
C20 C19 H19 119.7 . . ?
N1 C52 C51 123.5(4) . . ?
N1 C52 H52 118.3 . . ?
C51 C52 H52 118.3 . . ?
C23 C24 C25 118.1(4) . . ?
C23 C24 H24 120.9 . . ?
C25 C24 H24 120.9 . . ?
N1 C44 C49 122.1(3) . . ?
N1 C44 C45 116.3(3) . . ?
C49 C44 C45 121.6(3) . . ?
C47 C48 C49 119.9(4) . . ?
C47 C48 H48 120.1 . . ?
C49 C48 H48 120.1 . . ?
C21 C20 C19 122.6(4) . . ?
C21 C20 H20 118.7 . . ?
C19 C20 H20 118.7 . . ?
N3 C26 C31 122.2(3) . . ?
N3 C26 C27 115.7(3) . . ?
C31 C26 C27 122.1(3) . . ?
C20 C21 C22 118.8(4) . . ?
C20 C21 H21 120.6 . . ?
C22 C21 H21 120.6 . . ?
C24 C23 C22 120.8(4) . . ?
C24 C23 H23 119.6 . . ?
C22 C23 H23 119.6 . . ?
C32 C33 C34 118.9(3) . . ?
C32 C33 H33 120.6 . . ?
C34 C33 H33 120.6 . . ?
N2 C25 C24 124.0(3) . . ?
N2 C25 H25 118.0 . . ?
C24 C25 H25 118.0 . . ?
C51 C50 C49 120.6(3) . . ?
C51 C50 H50 119.7 . . ?
C49 C50 H50 119.7 . . ?
C33 C32 C31 119.9(3) . . ?
C33 C32 H32 120.0 . . ?
C31 C32 H32 120.0 . . ?
N3 C34 C33 123.0(4) . . ?
N3 C34 H34 118.5 . . ?
C33 C34 H34 118.5 . . ?
C26 C31 C32 117.6(3) . . ?
C26 C31 C30 118.7(3) . . ?
C32 C31 C30 123.6(3) . . ?
O6 C18 C19 123.2(4) . . ?
O6 C18 C17 119.4(3) . . ?
C19 C18 C17 117.5(3) . . ?
O5 C45 C46 123.7(4) . . ?
O5 C45 C44 119.5(3) . . ?
C46 C45 C44 116.8(3) . . ?
C18 O6 Y1 123.2(2) . . ?
C36 O4 Y1 122.3(2) . . ?
C27 O3 Y1 122.9(2) . . ?
O4 C36 C37 123.0(4) . . ?
O4 C36 C35 119.5(3) . . ?
C37 C36 C35 117.4(3) . . ?
C27 C28 C29 121.5(3) . . ?
C27 C28 H28 119.3 . . ?
C29 C28 H28 119.3 . . ?
C36 C37 C38 121.4(4) . . ?
C36 C37 H37 119.3 . . ?
C38 C37 H37 119.3 . . ?
O3 C27 C28 124.0(3) . . ?
O3 C27 C26 119.5(3) . . ?
C28 C27 C26 116.5(3) . . ?
C30 C29 C28 122.1(3) . . ?
C30 C29 H29 118.9 . . ?
C28 C29 H29 118.9 . . ?
C43 N4 C35 118.3(3) . . ?
C43 N4 Y1 128.7(2) . . ?
C35 N4 Y1 112.9(2) . . ?
C29 C30 C31 119.1(3) . . ?
C29 C30 H30 120.5 . . ?
C31 C30 H30 120.5 . . ?
N4 C43 C42 123.1(4) . . ?
N4 C43 H43 118.4 . . ?
C42 C43 H43 118.4 . . ?
N4 C35 C40 122.8(3) . . ?
N4 C35 C36 116.6(3) . . ?
C40 C35 C36 120.6(3) . . ?
C39 C40 C35 119.9(4) . . ?
C39 C40 C41 123.8(3) . . ?
C35 C40 C41 116.2(3) . . ?
C42 C41 C40 120.8(3) . . ?
C42 C41 H41 119.6 . . ?
C40 C41 H41 119.6 . . ?
C39 C38 C37 122.0(4) . . ?
C39 C38 H38 119.0 . . ?
C37 C38 H38 119.0 . . ?
C41 C42 C43 118.7(4) . . ?
C41 C42 H42 120.7 . . ?
C43 C42 H42 120.7 . . ?
C38 C39 C40 118.7(3) . . ?
C38 C39 H39 120.7 . . ?
C40 C39 H39 120.7 . . ?
C1C P1 C13 112.5(5) . . ?
C1A P1 C13 119.7(2) . . ?
C1C P1 C5 119.8(6) . . ?
C1A P1 C5 110.1(2) . . ?
C13 P1 C5 110.44(17) . . ?
C1A P1 C9A 105.1(3) . . ?
C13 P1 C9A 105.9(2) . . ?
C5 P1 C9A 104.3(2) . . ?
C1C P1 C1B 108.6(6) . . ?
C13 P1 C1B 92.2(3) . . ?
C5 P1 C1B 109.7(3) . . ?
C14 C15 C16 112.0(3) . . ?
C14 C15 H15A 109.2 . . ?
C16 C15 H15A 109.2 . . ?
C14 C15 H15B 109.2 . . ?
C16 C15 H15B 109.2 . . ?
H15A C15 H15B 107.9 . . ?
C6 C5 P1 115.6(3) . . ?
C6 C5 H5A 108.4 . . ?
P1 C5 H5A 108.4 . . ?
C6 C5 H5B 108.4 . . ?
P1 C5 H5B 108.4 . . ?
H5A C5 H5B 107.4 . . ?
C15 C16 H16A 109.5 . . ?
C15 C16 H16B 109.5 . . ?
H16A C16 H16B 109.5 . . ?
C15 C16 H16C 109.5 . . ?
H16A C16 H16C 109.5 . . ?
H16B C16 H16C 109.5 . . ?
C8 C7 C6 113.5(3) . . ?
C8 C7 H7A 108.9 . . ?
C6 C7 H7A 108.9 . . ?
C8 C7 H7B 108.9 . . ?
C6 C7 H7B 108.9 . . ?
H7A C7 H7B 107.7 . . ?
C14 C13 P1 113.2(3) . . ?
C14 C13 H13A 108.9 . . ?
P1 C13 H13A 108.9 . . ?
C14 C13 H13B 108.9 . . ?
P1 C13 H13B 108.9 . . ?
H13A C13 H13B 107.8 . . ?
C7 C8 H8A 109.5 . . ?
C7 C8 H8B 109.5 . . ?
H8A C8 H8B 109.5 . . ?
C7 C8 H8C 109.5 . . ?
H8A C8 H8C 109.5 . . ?
H8B C8 H8C 109.5 . . ?
C15 C14 C13 111.7(3) . . ?
C15 C14 H14A 109.3 . . ?
C13 C14 H14A 109.3 . . ?
C15 C14 H14B 109.3 . . ?
C13 C14 H14B 109.3 . . ?
H14A C14 H14B 107.9 . . ?
C5 C6 C7 112.4(3) . . ?
C5 C6 H6A 109.1 . . ?
C7 C6 H6A 109.1 . . ?
C5 C6 H6B 109.1 . . ?
C7 C6 H6B 109.1 . . ?
H6A C6 H6B 107.9 . . ?
C10A C9A P1 112.3(4) . . ?
C10A C9A H9AA 109.1 . . ?
P1 C9A H9AA 109.1 . . ?
C10A C9A H9AB 109.1 . . ?
P1 C9A H9AB 109.1 . . ?
H9AA C9A H9AB 107.9 . . ?
C11A C10A C9A 116.0(5) . . ?
C11A C10A H10A 108.3 . . ?
C9A C10A H10A 108.3 . . ?
C11A C10A H10B 108.3 . . ?
C9A C10A H10B 108.3 . . ?
H10A C10A H10B 107.4 . . ?
C10A C11A C12A 113.8(7) . . ?
C10A C11A H11A 108.8 . . ?
C12A C11A H11A 108.8 . . ?
C10A C11A H11B 108.8 . . ?
C12A C11A H11B 108.8 . . ?
H11A C11A H11B 107.7 . . ?
C11A C12A H12A 109.5 . . ?
C11A C12A H12B 109.5 . . ?
H12A C12A H12B 109.5 . . ?
C11A C12A H12C 109.5 . . ?
H12A C12A H12C 109.5 . . ?
H12B C12A H12C 109.5 . . ?
P1 C1C C2C 101.7(9) . . ?
P1 C1C H1CA 111.4 . . ?
C2C C1C H1CA 111.4 . . ?
P1 C1C H1CB 111.4 . . ?
C2C C1C H1CB 111.4 . . ?
H1CA C1C H1CB 109.3 . . ?
C3C C2C C1C 100.8(13) . . ?
C3C C2C H2CA 111.6 . . ?
C1C C2C H2CA 111.6 . . ?
C3C C2C H2CB 111.6 . . ?
C1C C2C H2CB 111.6 . . ?
H2CA C2C H2CB 109.4 . . ?
C3C C4C H4CA 109.5 . . ?
C3C C4C H4CB 109.5 . . ?
H4CA C4C H4CB 109.5 . . ?
C3C C4C H4CC 109.5 . . ?
H4CA C4C H4CC 109.5 . . ?
H4CB C4C H4CC 109.5 . . ?
C4C C3C C2C 94.4(15) . . ?
C4C C3C H3C 112.9 . . ?
C2C C3C H3C 112.9 . . ?
C4C C3C H3D 112.9 . . ?
C2C C3C H3D 112.9 . . ?
H3C C3C H3D 110.3 . . ?
C2A C1A P1 111.4(4) . . ?
C2A C1A H1E 109.3 . . ?
P1 C1A H1E 109.3 . . ?
C2A C1A H1F 109.3 . . ?
P1 C1A H1F 109.3 . . ?
H1E C1A H1F 108.0 . . ?
C1A C2A C3 113.2(5) . . ?
C1A C2A H2AA 108.9 . . ?
C3 C2A H2AA 108.9 . . ?
C1A C2A H2AB 108.9 . . ?
C3 C2A H2AB 108.9 . . ?
H2AA C2A H2AB 107.7 . . ?
C2B C1B P1 109.6(6) . . ?
C2B C1B H1BA 109.7 . . ?
P1 C1B H1BA 109.7 . . ?
C2B C1B H1BB 109.7 . . ?
P1 C1B H1BB 109.7 . . ?
H1BA C1B H1BB 108.2 . . ?
C1B C2B C3 100.6(7) . . ?
C1B C2B H2E 111.6 . . ?
C3 C2B H2E 111.6 . . ?
C1B C2B H2F 111.6 . . ?
C3 C2B H2F 111.6 . . ?
H2E C2B H2F 109.4 . . ?
C3 C4 H4A 109.5 . . ?
C3 C4 H4B 109.5 . . ?
H4A C4 H4B 109.5 . . ?
C3 C4 H4C 109.5 . . ?
H4A C4 H4C 109.5 . . ?
H4B C4 H4C 109.5 . . ?
C4 C3 C2B 94.2(5) . . ?
C4 C3 C2A 126.8(5) . . ?
C4 C3 H3A 105.6 . . ?
C2A C3 H3A 105.6 . . ?
C4 C3 H3B 105.6 . . ?
C2A C3 H3B 105.6 . . ?
H3A C3 H3B 106.1 . . ?
H1A O1 H1B 105(3) . . ?
H2A O2 H2B 108(2) . . ?

loop_
_geom_bond_atom_site_label_1
_geom_bond_atom_site_label_2
_geom_bond_distance
_geom_bond_site_symmetry_2
_geom_bond_publ_flag
Y1 O4 2.270(2) . ?
Y1 O6 2.273(2) . ?
Y1 O3 2.279(3) . ?
Y1 O5 2.283(2) . ?
Y1 N4 2.527(3) . ?
Y1 N3 2.541(3) . ?
Y1 N2 2.558(3) . ?
Y1 N1 2.580(3) . ?
O5 C45 1.310(4) . ?
N3 C34 1.321(4) . ?
N3 C26 1.369(4) . ?
N1 C52 1.316(5) . ?
N1 C44 1.370(4) . ?
C22 C23 1.406(6) . ?
C22 C21 1.418(5) . ?
C22 C17 1.419(5) . ?
N2 C25 1.324(5) . ?
N2 C17 1.367(4) . ?
C51 C50 1.359(5) . ?
C51 C52 1.411(5) . ?
C51 H51 0.9500 . ?
C47 C48 1.347(6) . ?
C47 C46 1.412(5) . ?
C47 H47 0.9500 . ?
C17 C18 1.430(6) . ?
C46 C45 1.384(5) . ?
C46 H46 0.9500 . ?
C49 C50 1.406(5) . ?
C49 C44 1.418(5) . ?
C49 C48 1.421(6) . ?
C19 C18 1.397(5) . ?
C19 C20 1.404(5) . ?
C19 H19 0.9500 . ?
C52 H52 0.9500 . ?
C24 C23 1.363(5) . ?
C24 C25 1.399(5) . ?
C24 H24 0.9500 . ?
C44 C45 1.442(6) . ?
C48 H48 0.9500 . ?
C20 C21 1.376(6) . ?
C20 H20 0.9500 . ?
C26 C31 1.409(5) . ?
C26 C27 1.442(5) . ?
C21 H21 0.9500 . ?
C23 H23 0.9500 . ?
C33 C32 1.359(5) . ?
C33 C34 1.417(5) . ?
C33 H33 0.9500 . ?
C25 H25 0.9500 . ?
C50 H50 0.9500 . ?
C32 C31 1.410(5) . ?
C32 H32 0.9500 . ?
C34 H34 0.9500 . ?
C31 C30 1.424(5) . ?
C18 O6 1.318(4) . ?
O4 C36 1.319(4) . ?
O3 C27 1.311(4) . ?
C36 C37 1.385(5) . ?
C36 C35 1.433(5) . ?
C28 C27 1.388(5) . ?
C28 C29 1.408(5) . ?
C28 H28 0.9500 . ?
C37 C38 1.396(5) . ?
C37 H37 0.9500 . ?
C29 C30 1.369(6) . ?
C29 H29 0.9500 . ?
N4 C43 1.318(4) . ?
N4 C35 1.371(5) . ?
C30 H30 0.9500 . ?
C43 C42 1.407(5) . ?
C43 H43 0.9500 . ?
C35 C40 1.413(5) . ?
C40 C39 1.407(5) . ?
C40 C41 1.414(6) . ?
C41 C42 1.363(6) . ?
C41 H41 0.9500 . ?
C38 C39 1.375(6) . ?
C38 H38 0.9500 . ?
C42 H42 0.9500 . ?
C39 H39 0.9500 . ?
P1 C1C 1.649(14) . ?
P1 C1A 1.761(6) . ?
P1 C13 1.784(4) . ?
P1 C5 1.797(4) . ?
P1 C9A 1.903(6) . ?
P1 C1B 1.932(9) . ?
C15 C14 1.512(6) . ?
C15 C16 1.521(5) . ?
C15 H15A 0.9900 . ?
C15 H15B 0.9900 . ?
C5 C6 1.532(5) . ?
C5 H5A 0.9900 . ?
C5 H5B 0.9900 . ?
C16 H16A 0.9800 . ?
C16 H16B 0.9800 . ?
C16 H16C 0.9800 . ?
C7 C8 1.507(6) . ?
C7 C6 1.533(5) . ?
C7 H7A 0.9900 . ?
C7 H7B 0.9900 . ?
C13 C14 1.528(5) . ?
C13 H13A 0.9900 . ?
C13 H13B 0.9900 . ?
C8 H8A 0.9800 . ?
C8 H8B 0.9800 . ?
C8 H8C 0.9800 . ?
C14 H14A 0.9900 . ?
C14 H14B 0.9900 . ?
C6 H6A 0.9900 . ?
C6 H6B 0.9900 . ?
C9A C10A 1.545(9) . ?
C9A H9AA 0.9900 . ?
C9A H9AB 0.9900 . ?
C10A C11A 1.474(9) . ?
C10A H10A 0.9900 . ?
C10A H10B 0.9900 . ?
C11A C12A 1.540(9) . ?
C11A H11A 0.9900 . ?
C11A H11B 0.9900 . ?
C12A H12A 0.9800 . ?
C12A H12B 0.9800 . ?
C12A H12C 0.9800 . ?
C1C C2C 1.80(2) . ?
C1C H1CA 0.9900 . ?
C1C H1CB 0.9900 . ?
C2C C3C 1.58(2) . ?
C2C H2CA 0.9900 . ?
C2C H2CB 0.9900 . ?
C4C C3C 1.30(3) . ?
C4C H4CA 0.9800 . ?
C4C H4CB 0.9800 . ?
C4C H4CC 0.9800 . ?
C3C H3C 0.9900 . ?
C3C H3D 0.9900 . ?
C1A C2A 1.524(9) . ?
C1A H1E 0.9900 . ?
C1A H1F 0.9900 . ?
C2A C3 1.572(8) . ?
C2A H2AA 0.9900 . ?
C2A H2AB 0.9900 . ?
C1B C2B 1.515(13) . ?
C1B H1BA 0.9900 . ?
C1B H1BB 0.9900 . ?
C2B C3 1.563(10) . ?
C2B H2E 0.9900 . ?
C2B H2F 0.9900 . ?
C4 C3 1.502(8) . ?
C4 H4A 0.9800 . ?
C4 H4B 0.9800 . ?
C4 H4C 0.9800 . ?
C3 H3A 0.9900 . ?
C3 H3B 0.9900 . ?
O1 H1A 0.87(2) . ?
O1 H1B 0.87(2) . ?
O2 H2A 0.91(2) . ?
O2 H2B 0.861(19) . ?

loop_
_geom_torsion_atom_site_label_1
_geom_torsion_atom_site_label_2
_geom_torsion_atom_site_label_3
_geom_torsion_atom_site_label_4
_geom_torsion
_geom_torsion_site_symmetry_1
_geom_torsion_site_symmetry_2
_geom_torsion_site_symmetry_3
_geom_torsion_site_symmetry_4
_geom_torsion_publ_flag
C25 N2 C17 C22 1.3(5) . . . . ?
Y1 N2 C17 C22 172.1(2) . . . . ?
C25 N2 C17 C18 -176.9(3) . . . . ?
Y1 N2 C17 C18 -6.1(3) . . . . ?
C23 C22 C17 N2 -1.3(5) . . . . ?
C21 C22 C17 N2 -178.1(3) . . . . ?
C23 C22 C17 C18 176.8(3) . . . . ?
C21 C22 C17 C18 -0.1(5) . . . . ?
C48 C47 C46 C45 0.6(6) . . . . ?
C44 N1 C52 C51 0.6(5) . . . . ?
Y1 N1 C52 C51 -173.4(2) . . . . ?
C50 C51 C52 N1 -2.3(5) . . . . ?
C52 N1 C44 C49 2.1(5) . . . . ?
Y1 N1 C44 C49 177.0(2) . . . . ?
C52 N1 C44 C45 -178.0(3) . . . . ?
Y1 N1 C44 C45 -3.1(3) . . . . ?
C50 C49 C44 N1 -2.9(5) . . . . ?
C48 C49 C44 N1 179.0(3) . . . . ?
C50 C49 C44 C45 177.2(3) . . . . ?
C48 C49 C44 C45 -0.9(5) . . . . ?
C46 C47 C48 C49 -1.0(6) . . . . ?
C50 C49 C48 C47 -176.9(4) . . . . ?
C44 C49 C48 C47 1.1(6) . . . . ?
C18 C19 C20 C21 0.3(5) . . . . ?
C34 N3 C26 C31 -1.0(5) . . . . ?
Y1 N3 C26 C31 173.5(2) . . . . ?
C34 N3 C26 C27 179.0(3) . . . . ?
Y1 N3 C26 C27 -6.5(3) . . . . ?
C19 C20 C21 C22 0.2(6) . . . . ?
C23 C22 C21 C20 -176.9(4) . . . . ?
C17 C22 C21 C20 -0.3(5) . . . . ?
C25 C24 C23 C22 2.3(5) . . . . ?
C21 C22 C23 C24 176.1(3) . . . . ?
C17 C22 C23 C24 -0.6(5) . . . . ?
C17 N2 C25 C24 0.6(5) . . . . ?
Y1 N2 C25 C24 -168.6(2) . . . . ?
C23 C24 C25 N2 -2.4(5) . . . . ?
C52 C51 C50 C49 1.3(5) . . . . ?
C44 C49 C50 C51 1.1(5) . . . . ?
C48 C49 C50 C51 179.1(3) . . . . ?
C34 C33 C32 C31 -1.4(5) . . . . ?
C26 N3 C34 C33 1.1(5) . . . . ?
Y1 N3 C34 C33 -172.5(2) . . . . ?
C32 C33 C34 N3 0.1(5) . . . . ?
N3 C26 C31 C32 -0.3(5) . . . . ?
C27 C26 C31 C32 179.7(3) . . . . ?
N3 C26 C31 C30 -179.4(3) . . . . ?
C27 C26 C31 C30 0.7(5) . . . . ?
C33 C32 C31 C26 1.5(5) . . . . ?
C33 C32 C31 C30 -179.5(3) . . . . ?
C20 C19 C18 O6 178.7(3) . . . . ?
C20 C19 C18 C17 -0.7(5) . . . . ?
N2 C17 C18 O6 -0.7(4) . . . . ?
C22 C17 C18 O6 -178.8(3) . . . . ?
N2 C17 C18 C19 178.7(3) . . . . ?
C22 C17 C18 C19 0.6(5) . . . . ?
Y1 O5 C45 C46 -177.1(2) . . . . ?
Y1 O5 C45 C44 3.1(4) . . . . ?
C47 C46 C45 O5 179.8(3) . . . . ?
C47 C46 C45 C44 -0.4(5) . . . . ?
N1 C44 C45 O5 0.5(4) . . . . ?
C49 C44 C45 O5 -179.6(3) . . . . ?
N1 C44 C45 C46 -179.3(3) . . . . ?
C49 C44 C45 C46 0.6(5) . . . . ?
C19 C18 O6 Y1 -170.7(2) . . . . ?
C17 C18 O6 Y1 8.6(4) . . . . ?
Y1 O4 C36 C37 -173.5(3) . . . . ?
Y1 O4 C36 C35 6.7(4) . . . . ?
O4 C36 C37 C38 -179.4(3) . . . . ?
C35 C36 C37 C38 0.4(5) . . . . ?
Y1 O3 C27 C28 -170.4(2) . . . . ?
Y1 O3 C27 C26 9.3(4) . . . . ?
C29 C28 C27 O3 -179.4(3) . . . . ?
C29 C28 C27 C26 0.9(5) . . . . ?
N3 C26 C27 O3 -0.8(4) . . . . ?
C31 C26 C27 O3 179.2(3) . . . . ?
N3 C26 C27 C28 178.9(3) . . . . ?
C31 C26 C27 C28 -1.2(5) . . . . ?
C27 C28 C29 C30 -0.2(6) . . . . ?
C28 C29 C30 C31 -0.4(6) . . . . ?
C26 C31 C30 C29 0.1(5) . . . . ?
C32 C31 C30 C29 -178.9(3) . . . . ?
C35 N4 C43 C42 0.2(5) . . . . ?
Y1 N4 C43 C42 -176.4(3) . . . . ?
C43 N4 C35 C40 -0.9(5) . . . . ?
Y1 N4 C35 C40 176.2(2) . . . . ?
C43 N4 C35 C36 179.9(3) . . . . ?
Y1 N4 C35 C36 -3.1(4) . . . . ?
O4 C36 C35 N4 -1.8(5) . . . . ?
C37 C36 C35 N4 178.4(3) . . . . ?
O4 C36 C35 C40 178.9(3) . . . . ?
C37 C36 C35 C40 -0.9(5) . . . . ?
N4 C35 C40 C39 -178.1(3) . . . . ?
C36 C35 C40 C39 1.1(5) . . . . ?
N4 C35 C40 C41 0.6(5) . . . . ?
C36 C35 C40 C41 179.8(3) . . . . ?
C39 C40 C41 C42 179.1(4) . . . . ?
C35 C40 C41 C42 0.4(5) . . . . ?
C36 C37 C38 C39 -0.1(6) . . . . ?
C40 C41 C42 C43 -1.1(6) . . . . ?
N4 C43 C42 C41 0.8(6) . . . . ?
C37 C38 C39 C40 0.3(6) . . . . ?
C35 C40 C39 C38 -0.8(5) . . . . ?
C41 C40 C39 C38 -179.4(4) . . . . ?
C1C P1 C5 C6 177.4(7) . . . . ?
C1A P1 C5 C6 84.8(4) . . . . ?
C13 P1 C5 C6 -49.5(3) . . . . ?
C9A P1 C5 C6 -162.9(3) . . . . ?
C1B P1 C5 C6 50.8(4) . . . . ?
C1C P1 C13 C14 -48.2(7) . . . . ?
C1A P1 C13 C14 45.7(4) . . . . ?
C5 P1 C13 C14 175.0(3) . . . . ?
C9A P1 C13 C14 -72.6(4) . . . . ?
C1B P1 C13 C14 63.0(4) . . . . ?
C16 C15 C14 C13 174.7(3) . . . . ?
P1 C13 C14 C15 165.0(3) . . . . ?
P1 C5 C6 C7 -179.1(3) . . . . ?
C8 C7 C6 C5 57.5(5) . . . . ?
P1 C9A C10A C11A -165.7(5) . . . . ?
C9A C10A C11A C12A -64.5(8) . . . . ?
C13 P1 C1C C2C -81.2(10) . . . . ?
C5 P1 C1C C2C 51.1(11) . . . . ?
C1B P1 C1C C2C 178.3(8) . . . . ?
P1 C1C C2C C3C 145.2(11) . . . . ?
C1C C2C C3C C4C 179.9(15) . . . . ?
C13 P1 C1A C2A 65.8(5) . . . . ?
C5 P1 C1A C2A -63.7(5) . . . . ?
C9A P1 C1A C2A -175.5(5) . . . . ?
P1 C1A C2A C3 -176.4(5) . . . . ?
P1 C1B C2B C3 -179.6(5) . . . . ?
C1B C2B C3 C4 -172.4(6) . . . . ?
C1A C2A C3 C4 -69.1(8) . . . . ?
